data_2016303
loop_
_publ_author_name
'Franziska Emmerling'
'Werner Kraus'
'Bernhard Noll'
'Steffi Noll'
'Hans-J\"urgen Pietzsch'

_publ_section_title
;Two mononuclear Tc complexes: [2,2'-(3-phenylpropylimino)- and
 [2,2'-(propylimino)bis(ethanethiolato)](4-methoxybenzenethiolato)oxidotechnate(V)
;
_journal_coeditor_code BG3060
_journal_issue 12
_journal_name_full 'Acta Crystallographica Section C'
_journal_page_first m579
_journal_page_last m582
_journal_paper_doi 10.1107/S0108270107052870
_journal_volume 63
_journal_year 2007
_chemical_formula_iupac '[Tc (C7 H15 N S2) (C7 H7 O S) O]'
_chemical_formula_moiety 'C14 H22 N O2 S3 Tc'
_chemical_formula_sum 'C14 H22 N O2 S3 Tc'
_chemical_formula_weight 430.51
_chemical_name_systematic
;
(4-methoxybenzenethiolato-\kS)oxido[2,2'-(propylimino)bis(ethanethiolato)-
\k^3^S,N,S']technetium(V)
;
_space_group_IT_number 14
_symmetry_cell_setting monoclinic
_symmetry_space_group_name_Hall '-P 2yn'
_symmetry_space_group_name_H-M 'P 1 21/n 1'
_atom_sites_solution_hydrogens geom
_atom_sites_solution_primary direct
_atom_sites_solution_secondary difmap
_audit_creation_method SHELXL97
_cell_angle_alpha 90.00
_cell_angle_beta 90.574(15)
_cell_angle_gamma 90.00
_cell_formula_units_Z 4
_cell_length_a 10.610(7)
_cell_length_b 10.356(7)
_cell_length_c 16.296(11)
_cell_measurement_reflns_used 907
_cell_measurement_temperature 273(2)
_cell_measurement_theta_max 24.351
_cell_measurement_theta_min 3.021
_cell_volume 1790(2)
_computing_cell_refinement 'SAINT (Bruker, 1997)'
_computing_data_collection 'SMART (Bruker, 1997)'
_computing_data_reduction 'SAINT (Bruker, 1997)'
_computing_molecular_graphics 'SHELXTL (Bruker, 1997)'
_computing_publication_material 'SHELXTL (Bruker, 1997)'
_computing_structure_refinement 'SHELXL97 (Sheldrick, 1997)'
_computing_structure_solution 'SHELXS97 (Sheldrick, 1997)'
_diffrn_ambient_temperature 273(2)
_diffrn_measured_fraction_theta_full 0.978
_diffrn_measured_fraction_theta_max 0.978
_diffrn_measurement_device_type 'Bruker SMART CCD area-detector'
_diffrn_measurement_method \w
_diffrn_radiation_monochromator graphite
_diffrn_radiation_source 'fine-focus sealed tube'
_diffrn_radiation_type MoK\a
_diffrn_radiation_wavelength 0.71073
_diffrn_reflns_av_R_equivalents 0.0921
_diffrn_reflns_av_sigmaI/netI 0.1264
_diffrn_reflns_limit_h_max 11
_diffrn_reflns_limit_h_min -13
_diffrn_reflns_limit_k_max 13
_diffrn_reflns_limit_k_min -13
_diffrn_reflns_limit_l_max 17
_diffrn_reflns_limit_l_min -20
_diffrn_reflns_number 10232
_diffrn_reflns_theta_full 27.50
_diffrn_reflns_theta_max 27.50
_diffrn_reflns_theta_min 2.28
_diffrn_standards_number 0
_exptl_absorpt_coefficient_mu 1.156
_exptl_absorpt_correction_T_max 0.978
_exptl_absorpt_correction_T_min 0.879
_exptl_absorpt_correction_type empirical
_exptl_absorpt_process_details '(SADABS; Sheldrick, 1996)'
_exptl_crystal_colour brown
_exptl_crystal_density_diffrn 1.597
_exptl_crystal_density_method 'not measured'
_exptl_crystal_description plate
_exptl_crystal_F_000 880
_exptl_crystal_size_max 0.15
_exptl_crystal_size_mid 0.09
_exptl_crystal_size_min 0.02
_refine_diff_density_max 0.923
_refine_diff_density_min -0.601
_refine_ls_extinction_method none
_refine_ls_goodness_of_fit_ref 0.864
_refine_ls_hydrogen_treatment constr
_refine_ls_matrix_type full
_refine_ls_number_parameters 190
_refine_ls_number_reflns 4031
_refine_ls_number_restraints 2
_refine_ls_restrained_S_all 0.873
_refine_ls_R_factor_all 0.1592
_refine_ls_R_factor_gt 0.0617
_refine_ls_shift/su_max 0.000
_refine_ls_shift/su_mean 0.000
_refine_ls_structure_factor_coef Fsqd
_refine_ls_weighting_details 'calc w = 1/[\s^2^(Fo^2^)+(0.0371P)^2^] where P=(Fo^2^+2Fc^2^)/3'
_refine_ls_weighting_scheme calc
_refine_ls_wR_factor_gt 0.0906
_refine_ls_wR_factor_ref 0.0954
_reflns_number_gt 1809
_reflns_number_total 4031
_reflns_threshold_expression I>2\s(I)
_cod_data_source_file bg3060.cif
_cod_data_source_block II
_cod_original_sg_symbol_H-M P21/n
_cod_database_code 2016303
_cod_database_fobs_code 2016303

loop_
_symmetry_equiv_pos_as_xyz
'x, y, z'
'-x+1/2, y+1/2, -z+1/2'
'-x, -y, -z'
'x-1/2, -y-1/2, z-1/2'

loop_
_atom_site_type_symbol
_atom_site_label
_atom_site_fract_x
_atom_site_fract_y
_atom_site_fract_z
_atom_site_U_iso_or_equiv
_atom_site_adp_type
_atom_site_calc_flag
_atom_site_refinement_flags
_atom_site_occupancy
Tc Tc1 0.76655(4) 0.24888(5) 0.15162(3) 0.05211(17) Uani d . 1
S S1 0.89303(16) 0.08218(15) 0.11159(12) 0.0775(5) Uani d . 1
S S2 0.60719(13) 0.21855(13) 0.24244(10) 0.0629(4) Uani d . 1
S S3 0.63174(15) 0.16995(16) 0.05143(10) 0.0729(5) Uani d . 1
O O1 0.8032(3) 0.3985(3) 0.1219(2) 0.0648(10) Uani d . 1
O O2 0.1240(4) 0.4098(5) 0.0654(3) 0.0811(13) Uani d . 1
N N1 0.8856(4) 0.2457(4) 0.2630(3) 0.0565(11) Uani d . 1
C C1 0.9964(5) 0.0625(6) 0.2008(5) 0.083(2) Uani d . 1
H H1B 1.0166 -0.0282 0.2082 0.099 Uiso calc R 1
H H1C 1.0744 0.1091 0.1922 0.099 Uiso calc R 1
C C2 0.9322(5) 0.1132(6) 0.2764(4) 0.0718(18) Uani d . 1
H H2A 0.8622 0.0573 0.2901 0.086 Uiso calc R 1
H H2B 0.9913 0.1127 0.3222 0.086 Uiso calc R 1
C C3 0.6871(5) 0.2281(6) 0.3424(3) 0.0665(17) Uani d . 1
H H3A 0.6345 0.2753 0.3804 0.080 Uiso calc R 1
H H3B 0.6993 0.1417 0.3640 0.080 Uiso calc R 1
C C4 0.8121(5) 0.2941(6) 0.3358(4) 0.0701(17) Uani d . 1
H H4A 0.8607 0.2790 0.3857 0.084 Uiso calc R 1
H H4B 0.7991 0.3864 0.3305 0.084 Uiso calc R 1
C C5 0.4808(5) 0.2437(6) 0.0622(3) 0.0604(14) Uani d . 1
C C6 0.4681(5) 0.3750(6) 0.0706(4) 0.0656(17) Uani d . 1
H H6A 0.5402 0.4257 0.0751 0.079 Uiso calc R 1
C C7 0.3506(6) 0.4341(6) 0.0726(4) 0.0668(17) Uani d . 1
H H7A 0.3445 0.5230 0.0794 0.080 Uiso calc R 1
C C8 0.2429(5) 0.3597(7) 0.0644(3) 0.0586(15) Uani d . 1
C C9 0.2546(6) 0.2278(6) 0.0560(4) 0.0670(17) Uani d . 1
H H9A 0.1824 0.1774 0.0508 0.080 Uiso calc R 1
C C10 0.3700(7) 0.1698(6) 0.0552(3) 0.0673(17) Uani d . 1
H H10A 0.3755 0.0806 0.0500 0.081 Uiso calc R 1
C C11 0.1083(5) 0.5442(7) 0.0804(4) 0.088(2) Uani d . 1
H H11A 0.0201 0.5652 0.0790 0.132 Uiso calc R 1
H H11B 0.1511 0.5927 0.0390 0.132 Uiso calc R 1
H H11C 0.1429 0.5653 0.1334 0.132 Uiso calc R 1
C C12 0.9946(5) 0.3386(5) 0.2497(3) 0.0617(16) Uani d D 1
H H12A 1.0377 0.3149 0.1997 0.074 Uiso calc R 1
H H12B 0.9612 0.4251 0.2423 0.074 Uiso calc R 1
C C13 1.0879(6) 0.3397(6) 0.3194(4) 0.096(2) Uani d D 1
H H13A 1.0699 0.4143 0.3534 0.115 Uiso calc R 1
H H13B 1.0730 0.2636 0.3526 0.115 Uiso calc R 1
C C14 1.2210(6) 0.3429(12) 0.2996(5) 0.181(5) Uani d D 1
H H14A 1.2701 0.3413 0.3494 0.271 Uiso calc R 1
H H14B 1.2392 0.4204 0.2697 0.271 Uiso calc R 1
H H14C 1.2416 0.2691 0.2667 0.271 Uiso calc R 1

loop_
_atom_site_aniso_label
_atom_site_aniso_U_11
_atom_site_aniso_U_22
_atom_site_aniso_U_33
_atom_site_aniso_U_12
_atom_site_aniso_U_13
_atom_site_aniso_U_23
Tc1 0.0671(3) 0.0422(3) 0.0469(3) 0.0030(3) -0.0028(2) -0.0003(3)
S1 0.0841(11) 0.0586(10) 0.0901(14) 0.0114(9) 0.0079(10) -0.0129(9)
S2 0.0671(9) 0.0645(11) 0.0569(10) -0.0041(7) -0.0024(8) -0.0008(8)
S3 0.0894(11) 0.0705(11) 0.0586(11) 0.0107(9) -0.0136(9) -0.0207(9)
O1 0.092(3) 0.046(2) 0.056(3) -0.005(2) -0.005(2) 0.008(2)
O2 0.063(3) 0.102(4) 0.078(3) -0.002(3) -0.003(2) -0.006(3)
N1 0.066(3) 0.050(3) 0.053(3) -0.004(3) -0.003(2) 0.008(3)
C1 0.068(4) 0.057(4) 0.123(7) 0.011(3) -0.001(4) 0.009(4)
C2 0.072(4) 0.061(4) 0.082(5) 0.005(3) -0.003(4) 0.024(4)
C3 0.074(4) 0.077(5) 0.049(4) -0.005(3) -0.002(3) 0.011(3)
C4 0.078(4) 0.080(4) 0.052(4) -0.003(3) -0.006(3) 0.003(3)
C5 0.073(4) 0.060(4) 0.047(3) -0.008(4) -0.012(3) -0.007(3)
C6 0.062(4) 0.063(4) 0.071(5) -0.007(3) -0.017(3) -0.005(3)
C7 0.074(4) 0.063(4) 0.063(5) 0.002(3) -0.016(3) -0.009(3)
C8 0.062(4) 0.080(5) 0.033(4) -0.001(3) -0.005(3) 0.002(3)
C9 0.073(4) 0.070(5) 0.057(4) -0.022(4) -0.005(3) -0.005(3)
C10 0.102(5) 0.057(4) 0.042(4) -0.013(4) -0.003(4) -0.005(3)
C11 0.071(4) 0.109(6) 0.084(5) 0.020(4) 0.000(4) 0.002(5)
C12 0.073(4) 0.058(4) 0.054(4) -0.010(3) -0.008(3) 0.007(3)
C13 0.122(6) 0.076(5) 0.090(6) -0.036(4) -0.028(5) 0.012(4)
C14 0.100(6) 0.323(15) 0.120(8) -0.076(8) -0.026(6) 0.035(9)

loop_
_atom_type_symbol
_atom_type_description
_atom_type_scat_dispersion_real
_atom_type_scat_dispersion_imag
_atom_type_scat_source
C C 0.0033 0.0016 'International Tables Vol C Tables 4.2.6.8 and 6.1.1.4'
H H 0.0000 0.0000 'International Tables Vol C Tables 4.2.6.8 and 6.1.1.4'
N N 0.0061 0.0033 'International Tables Vol C Tables 4.2.6.8 and 6.1.1.4'
O O 0.0106 0.0060 'International Tables Vol C Tables 4.2.6.8 and 6.1.1.4'
S S 0.1246 0.1234 'International Tables Vol C Tables 4.2.6.8 and 6.1.1.4'
Tc Tc -1.4390 0.7593 'International Tables Vol C Tables 4.2.6.8 and 6.1.1.4'

loop_
_geom_angle_atom_site_label_1
_geom_angle_atom_site_label_2
_geom_angle_atom_site_label_3
_geom_angle
O1 Tc1 N1 96.88(17)
O1 Tc1 S2 119.49(14)
N1 Tc1 S2 83.45(13)
O1 Tc1 S1 118.61(15)
N1 Tc1 S1 83.70(13)
S2 Tc1 S1 121.50(7)
O1 Tc1 S3 105.52(14)
N1 Tc1 S3 157.51(13)
S2 Tc1 S3 87.25(8)
S1 Tc1 S3 83.81(7)
C1 S1 Tc1 102.0(2)
C3 S2 Tc1 103.31(19)
C5 S3 Tc1 109.2(2)
C8 O2 C11 118.9(5)
C2 N1 C4 111.5(5)
C2 N1 C12 110.8(4)
C4 N1 C12 107.5(4)
C2 N1 Tc1 109.0(3)
C4 N1 Tc1 110.3(3)
C12 N1 Tc1 107.7(3)
C2 C1 S1 109.8(4)
C2 C1 H1B 109.7
S1 C1 H1B 109.7
C2 C1 H1C 109.7
S1 C1 H1C 109.7
H1B C1 H1C 108.2
N1 C2 C1 110.9(5)
N1 C2 H2A 109.5
C1 C2 H2A 109.5
N1 C2 H2B 109.5
C1 C2 H2B 109.5
H2A C2 H2B 108.1
C4 C3 S2 111.3(4)
C4 C3 H3A 109.4
S2 C3 H3A 109.4
C4 C3 H3B 109.4
S2 C3 H3B 109.4
H3A C3 H3B 108.0
C3 C4 N1 111.7(4)
C3 C4 H4A 109.3
N1 C4 H4A 109.3
C3 C4 H4B 109.3
N1 C4 H4B 109.3
H4A C4 H4B 107.9
C6 C5 C10 117.6(5)
C6 C5 S3 121.5(4)
C10 C5 S3 120.6(5)
C5 C6 C7 121.8(5)
C5 C6 H6A 119.1
C7 C6 H6A 119.1
C8 C7 C6 119.6(6)
C8 C7 H7A 120.2
C6 C7 H7A 120.2
O2 C8 C9 117.5(6)
O2 C8 C7 123.4(6)
C9 C8 C7 119.1(6)
C10 C9 C8 121.2(5)
C10 C9 H9A 119.4
C8 C9 H9A 119.4
C9 C10 C5 120.7(5)
C9 C10 H10A 119.7
C5 C10 H10A 119.7
O2 C11 H11A 109.5
O2 C11 H11B 109.5
H11A C11 H11B 109.5
O2 C11 H11C 109.5
H11A C11 H11C 109.5
H11B C11 H11C 109.5
C13 C12 N1 113.2(5)
C13 C12 H12A 108.9
N1 C12 H12A 108.9
C13 C12 H12B 108.9
N1 C12 H12B 108.9
H12A C12 H12B 107.7
C14 C13 C12 117.9(6)
C14 C13 H13A 107.8
C12 C13 H13A 107.8
C14 C13 H13B 107.8
C12 C13 H13B 107.8
H13A C13 H13B 107.2
C13 C14 H14A 109.5
C13 C14 H14B 109.5
H14A C14 H14B 109.5
C13 C14 H14C 109.5
H14A C14 H14C 109.5
H14B C14 H14C 109.5

loop_
_geom_bond_atom_site_label_1
_geom_bond_atom_site_label_2
_geom_bond_distance
_geom_bond_publ_flag
Tc1 O1 1.671(3) yes
Tc1 N1 2.201(4) yes
Tc1 S2 2.2801(19) yes
Tc1 S1 2.2856(19) yes
Tc1 S3 2.3093(19) yes
S1 C1 1.824(7) ?
S2 C3 1.831(6) ?
S3 C5 1.785(6) ?
O2 C8 1.364(6) ?
O2 C11 1.424(7) ?
N1 C2 1.474(6) ?
N1 C4 1.512(7) ?
N1 C12 1.521(6) ?
C1 C2 1.508(8) ?
C1 H1B 0.9700 ?
C1 H1C 0.9700 ?
C2 H2A 0.9700 ?
C2 H2B 0.9700 ?
C3 C4 1.497(7) ?
C3 H3A 0.9700 ?
C3 H3B 0.9700 ?
C4 H4A 0.9700 ?
C4 H4B 0.9700 ?
C5 C6 1.373(7) ?
C5 C10 1.406(7) ?
C6 C7 1.389(7) ?
C6 H6A 0.9300 ?
C7 C8 1.383(7) ?
C7 H7A 0.9300 ?
C8 C9 1.379(8) ?
C9 C10 1.364(7) ?
C9 H9A 0.9300 ?
C10 H10A 0.9300 ?
C11 H11A 0.9600 ?
C11 H11B 0.9600 ?
C11 H11C 0.9600 ?
C12 C13 1.499(6) ?
C12 H12A 0.9700 ?
C12 H12B 0.9700 ?
C13 C14 1.452(5) ?
C13 H13A 0.9700 ?
C13 H13B 0.9700 ?
C14 H14A 0.9600 ?
C14 H14B 0.9600 ?
C14 H14C 0.9600 ?

loop_
_geom_hbond_atom_site_label_D
_geom_hbond_atom_site_label_H
_geom_hbond_atom_site_label_A
_geom_hbond_site_symmetry_A
_geom_hbond_distance_DH
_geom_hbond_distance_HA
_geom_hbond_distance_DA
_geom_hbond_angle_DHA
C3 H3B O1 2_645 0.97 2.53 3.464(7) 162
C12 H12A O2 1_655 0.97 2.58 3.396(7) 142
